data_7243752
loop_
_publ_author_name
'Dezotti, Yuri'
'Barrionuevo, Manoel Victor Frutuoso'
'Silva, Ingrid Fernandes'
'Ribeiro, Marcos Ant\^onio'
'A\~nez, Rafael'
'Stumpf, Humberto Os\'orio'
'San-Miguel, Miguel Angel'
'Barros, Wdeson Pereira'

_publ_section_title
;
 Experimental and theoretical studies of a pyridylvinyl(benzoate) based
 coordination polymer structure
;
_journal_issue 46
_journal_name_full CrystEngComm
_journal_page_first 8139
_journal_page_last 8149
_journal_paper_doi 10.1039/D1CE01290H
_journal_volume 23
_journal_year 2021
_chemical_formula_moiety 'C28 H20 Cu N2 O4, 4(C3 H7 N O)'
_chemical_formula_sum 'C40 H48 Cu N6 O8'
_chemical_formula_weight 804.38
_space_group_crystal_system monoclinic
_space_group_IT_number 14
_space_group_name_Hall '-P 2ybc'
_space_group_name_H-M_alt 'P 1 21/c 1'
_atom_sites_solution_hydrogens geom
_atom_sites_solution_primary dual
_audit_creation_date 2020-08-04
_audit_creation_method
;
Olex2 1.3
(compiled 2020.07.31 svn.rc2a7746 for OlexSys, GUI svn.r6145)
;
_audit_update_record
;
2021-02-25 deposited with the CCDC.	2021-10-18 downloaded from the CCDC.
;
_cell_angle_alpha 90
_cell_angle_beta 94.365(2)
_cell_angle_gamma 90
_cell_formula_units_Z 2
_cell_length_a 5.7835(5)
_cell_length_b 16.0510(15)
_cell_length_c 21.5072(17)
_cell_measurement_reflns_used 7131
_cell_measurement_temperature 150.01
_cell_measurement_theta_max 28.21
_cell_measurement_theta_min 2.54
_cell_volume 1990.7(3)
_computing_cell_refinement 'SAINT v8.34A (Bruker, 2013)'
_computing_data_reduction 'SAINT v8.34A (Bruker, 2013)'
_computing_molecular_graphics 'Olex2 1.3 (Dolomanov et al., 2009)'
_computing_publication_material 'Olex2 1.3 (Dolomanov et al., 2009)'
_computing_structure_refinement 'XL  (Sheldrick, 2008)'
_computing_structure_solution 'SHELXT 2014/4 (Sheldrick, 2014)'
_diffrn_ambient_temperature 150.01
_diffrn_measured_fraction_theta_full 1.000
_diffrn_measured_fraction_theta_max 0.999
_diffrn_measurement_device_type 'Bruker APEX-II CCD'
_diffrn_measurement_method '\f and \w scans'
_diffrn_radiation_type MoK\a
_diffrn_radiation_wavelength 0.71073
_diffrn_reflns_av_R_equivalents 0.0461
_diffrn_reflns_av_unetI/netI 0.0334
_diffrn_reflns_Laue_measured_fraction_full 1.000
_diffrn_reflns_Laue_measured_fraction_max 0.999
_diffrn_reflns_limit_h_max 7
_diffrn_reflns_limit_h_min -7
_diffrn_reflns_limit_k_max 21
_diffrn_reflns_limit_k_min -21
_diffrn_reflns_limit_l_max 28
_diffrn_reflns_limit_l_min -27
_diffrn_reflns_number 26582
_diffrn_reflns_point_group_measured_fraction_full 1.000
_diffrn_reflns_point_group_measured_fraction_max 0.999
_diffrn_reflns_theta_full 25.242
_diffrn_reflns_theta_max 28.279
_diffrn_reflns_theta_min 1.585
_diffrn_source_current 30.0
_diffrn_source_power 1.5
_diffrn_source_voltage 50.0
_diffrn_standards_number 0
_exptl_absorpt_coefficient_mu 0.608
_exptl_absorpt_correction_T_max 0.7457
_exptl_absorpt_correction_T_min 0.6781
_exptl_absorpt_correction_type multi-scan
_exptl_absorpt_process_details
;
SADABS-2014/5 (Bruker,2014) was used for absorption correction.
wR2(int) was 0.0559 before and 0.0460 after correction.
The Ratio of minimum to maximum transmission is 0.9093.
The \l/2 correction factor is 0.00150.
;
_exptl_crystal_colour blue
_exptl_crystal_colour_primary blue
_exptl_crystal_density_diffrn 1.342
_exptl_crystal_description needle
_exptl_crystal_F_000 846
_exptl_crystal_size_max 0.2
_exptl_crystal_size_mid 0.1
_exptl_crystal_size_min 0.05
_refine_diff_density_max 0.744
_refine_diff_density_min -0.346
_refine_diff_density_rms 0.071
_refine_ls_extinction_method none
_refine_ls_goodness_of_fit_ref 1.054
_refine_ls_hydrogen_treatment constr
_refine_ls_matrix_type full
_refine_ls_number_parameters 254
_refine_ls_number_reflns 4941
_refine_ls_number_restraints 0
_refine_ls_restrained_S_all 1.054
_refine_ls_R_factor_all 0.0622
_refine_ls_R_factor_gt 0.0439
_refine_ls_shift/su_max 0.000
_refine_ls_shift/su_mean 0.000
_refine_ls_structure_factor_coef Fsqd
_refine_ls_weighting_details 'w=1/[\s^2^(Fo^2^)+(0.0655P)^2^+1.1857P] where P=(Fo^2^+2Fc^2^)/3'
_refine_ls_weighting_scheme calc
_refine_ls_wR_factor_gt 0.1163
_refine_ls_wR_factor_ref 0.1254
_reflns_Friedel_coverage 0.000
_reflns_number_gt 3833
_reflns_number_total 4941
_reflns_threshold_expression 'I > 2\s(I)'
_cod_data_source_file d1ce01290h2.cif
_cod_data_source_block dy-021b_a
_cod_depositor_comments 'Adding full bibliography for 7243752.cif.'
_cod_database_code 7243752
_shelx_shelxl_version_number 2014/7
_shelx_space_group_comment
;
The symmetry employed for this shelxl refinement is uniquely defined
by the following loop, which should always be used as a source of
symmetry information in preference to the above space-group names.
They are only intended as comments.
;
_shelx_estimated_absorpt_t_max 0.970
_shelx_estimated_absorpt_t_min 0.888
_olex2_refinement_description
;
1. Fixed Uiso
 At 1.2 times of:
  All C(H) groups
 At 1.5 times of:
  All C(H,H,H) groups
2.a Aromatic/amide H refined with riding coordinates:
 C13(H13), C14(H14), C9(H9), C7(H7), C11(H11), C8(H8), C3(H3), C12(H12),
 C5(H5), C4(H4), C15(H15), C18(H18)
2.b Idealised Me refined as rotating group:
 C16(H16A,H16B,H16C), C17(H17A,H17B,H17C), C20(H20A,H20B,H20C), C19(H19A,H19B,
 H19C)
;
_olex2_submission_special_instructions 'No special instructions were received'

loop_
_space_group_symop_operation_xyz
'x, y, z'
'-x, y+1/2, -z+1/2'
'-x, -y, -z'
'x, -y-1/2, z-1/2'

loop_
_atom_site_label
_atom_site_type_symbol
_atom_site_fract_x
_atom_site_fract_y
_atom_site_fract_z
_atom_site_U_iso_or_equiv
_atom_site_adp_type
_atom_site_occupancy
_atom_site_site_symmetry_order
_atom_site_calc_flag
_atom_site_refinement_flags_posn
_atom_site_refinement_flags_adp
_atom_site_refinement_flags_occupancy
_atom_site_disorder_assembly
_atom_site_disorder_group
Cu1 Cu 0.5000 0.5000 1.0000 0.01876(11) Uani 1 2 d S . P . .
O2 O 0.6203(3) 0.46754(10) 0.92181(7) 0.0229(3) Uani 1 1 d . . . . .
O1 O 0.3333(3) 0.37619(11) 0.92454(7) 0.0338(4) Uani 1 1 d . . . . .
N1 N -0.2649(3) 0.07568(11) 0.54731(8) 0.0219(4) Uani 1 1 d . . . . .
N2 N 0.8116(4) 0.31846(14) 0.47119(10) 0.0355(5) Uani 1 1 d . . . . .
C13 C -0.0724(4) 0.10200(13) 0.52161(10) 0.0222(4) Uani 1 1 d . . . . .
H13 H -0.0494 0.0856 0.4801 0.027 Uiso 1 1 calc R U . . .
C2 C 0.5423(4) 0.38220(13) 0.83348(9) 0.0220(4) Uani 1 1 d . . . . .
C14 C 0.0925(4) 0.15170(14) 0.55288(10) 0.0246(4) Uani 1 1 d . . . . .
H14 H 0.2254 0.1686 0.5328 0.030 Uiso 1 1 calc R U . . .
C9 C 0.2412(4) 0.23086(15) 0.64612(10) 0.0275(5) Uani 1 1 d . . . . .
H9 H 0.3551 0.2546 0.6219 0.033 Uiso 1 1 calc R U . . .
C7 C 0.3918(4) 0.32718(14) 0.80083(10) 0.0240(4) Uani 1 1 d . . . . .
H7 H 0.2638 0.3051 0.8206 0.029 Uiso 1 1 calc R U . . .
C1 C 0.4909(4) 0.40862(13) 0.89801(9) 0.0228(4) Uani 1 1 d . . . . .
C11 C -0.1347(4) 0.14991(15) 0.64006(10) 0.0295(5) Uani 1 1 d . . . . .
H11 H -0.1615 0.1654 0.6815 0.035 Uiso 1 1 calc R U . . .
N3 N 1.5787(4) 0.46222(15) 0.34115(11) 0.0405(5) Uani 1 1 d . . . . .
C8 C 0.2537(4) 0.24882(15) 0.70692(11) 0.0289(5) Uani 1 1 d . . . . .
H8 H 0.1417 0.2238 0.7311 0.035 Uiso 1 1 calc R U . . .
C3 C 0.7354(4) 0.41244(15) 0.80580(10) 0.0275(5) Uani 1 1 d . . . . .
H3 H 0.8405 0.4493 0.8280 0.033 Uiso 1 1 calc R U . . .
C10 C 0.0653(4) 0.17729(14) 0.61392(10) 0.0248(4) Uani 1 1 d . . . . .
C12 C -0.2937(4) 0.10059(15) 0.60624(10) 0.0271(5) Uani 1 1 d . . . . .
H12 H -0.4291 0.0834 0.6251 0.032 Uiso 1 1 calc R U . . .
C5 C 0.6194(4) 0.33535(15) 0.71208(11) 0.0298(5) Uani 1 1 d . . . . .
H5 H 0.6455 0.3204 0.6705 0.036 Uiso 1 1 calc R U . . .
C6 C 0.4254(4) 0.30388(14) 0.73978(10) 0.0264(5) Uani 1 1 d . . . . .
C4 C 0.7729(4) 0.38821(17) 0.74525(11) 0.0329(5) Uani 1 1 d . . . . .
H4 H 0.9056 0.4082 0.7264 0.039 Uiso 1 1 calc R U . . .
O3 O 0.5442(5) 0.3285(2) 0.54194(13) 0.0819(9) Uani 1 1 d . . . . .
O4 O 1.2347(5) 0.3952(2) 0.33035(17) 0.0929(10) Uani 1 1 d . . . . .
C16 C 0.8846(6) 0.28230(19) 0.41415(14) 0.0476(7) Uani 1 1 d . . . . .
H16A H 1.0096 0.2422 0.4242 0.071 Uiso 1 1 calc R U . . .
H16B H 0.9407 0.3265 0.3876 0.071 Uiso 1 1 calc R U . . .
H16C H 0.7531 0.2538 0.3920 0.071 Uiso 1 1 calc R U . . .
C15 C 0.6088(6) 0.3016(2) 0.49258(16) 0.0536(8) Uani 1 1 d . . . . .
H15 H 0.5059 0.2662 0.4682 0.064 Uiso 1 1 calc R U . . .
C17 C 0.9771(6) 0.3690(2) 0.50775(16) 0.0569(8) Uani 1 1 d . . . . .
H17A H 1.1103 0.3347 0.5225 0.085 Uiso 1 1 calc R U . . .
H17B H 0.9039 0.3921 0.5436 0.085 Uiso 1 1 calc R U . . .
H17C H 1.0296 0.4146 0.4820 0.085 Uiso 1 1 calc R U . . .
C20 C 1.6531(6) 0.4350(2) 0.28161(16) 0.0605(9) Uani 1 1 d . . . . .
H20A H 1.5396 0.3956 0.2624 0.091 Uiso 1 1 calc R U . . .
H20B H 1.8046 0.4077 0.2880 0.091 Uiso 1 1 calc R U . . .
H20C H 1.6654 0.4833 0.2542 0.091 Uiso 1 1 calc R U . . .
C18 C 1.3797(7) 0.4412(3) 0.3606(2) 0.0749(11) Uani 1 1 d . . . . .
H18 H 1.3413 0.4616 0.4000 0.090 Uiso 1 1 calc R U . . .
C19 C 1.7350(7) 0.5185(2) 0.37602(19) 0.0670(10) Uani 1 1 d . . . . .
H19A H 1.8823 0.4900 0.3872 0.100 Uiso 1 1 calc R U . . .
H19B H 1.6657 0.5360 0.4141 0.100 Uiso 1 1 calc R U . . .
H19C H 1.7630 0.5674 0.3504 0.100 Uiso 1 1 calc R U . . .

loop_
_atom_site_aniso_label
_atom_site_aniso_U_11
_atom_site_aniso_U_22
_atom_site_aniso_U_33
_atom_site_aniso_U_23
_atom_site_aniso_U_13
_atom_site_aniso_U_12
Cu1 0.02132(18) 0.02275(18) 0.01194(17) -0.00137(14) -0.00057(11) 0.00193(15)
O2 0.0252(8) 0.0279(7) 0.0153(7) -0.0038(6) -0.0016(6) 0.0014(6)
O1 0.0390(9) 0.0442(10) 0.0192(8) -0.0055(7) 0.0095(7) -0.0101(8)
N1 0.0249(9) 0.0247(9) 0.0159(8) -0.0001(7) -0.0006(7) -0.0018(7)
N2 0.0343(11) 0.0348(11) 0.0382(12) -0.0006(9) 0.0083(9) -0.0037(9)
C13 0.0241(10) 0.0254(10) 0.0171(10) -0.0015(8) 0.0022(8) 0.0006(8)
C2 0.0246(10) 0.0256(10) 0.0154(10) -0.0022(8) 0.0002(8) 0.0012(8)
C14 0.0246(10) 0.0293(11) 0.0202(10) -0.0016(8) 0.0028(8) -0.0014(8)
C9 0.0277(11) 0.0322(11) 0.0225(11) -0.0049(9) 0.0026(9) -0.0048(9)
C7 0.0245(10) 0.0292(11) 0.0184(10) -0.0020(8) 0.0021(8) -0.0016(8)
C1 0.0269(10) 0.0264(10) 0.0148(10) -0.0001(8) -0.0007(8) 0.0038(8)
C11 0.0350(12) 0.0360(12) 0.0182(10) -0.0068(9) 0.0061(9) -0.0051(10)
N3 0.0402(12) 0.0417(13) 0.0404(13) -0.0005(10) 0.0071(10) 0.0019(10)
C8 0.0295(11) 0.0342(12) 0.0230(11) -0.0053(9) 0.0016(9) -0.0048(9)
C3 0.0258(11) 0.0344(12) 0.0223(11) -0.0071(9) 0.0020(8) -0.0042(9)
C10 0.0282(11) 0.0258(10) 0.0203(10) -0.0031(8) 0.0009(8) -0.0020(9)
C12 0.0289(11) 0.0340(12) 0.0189(10) -0.0043(9) 0.0055(8) -0.0067(9)
C5 0.0315(12) 0.0394(13) 0.0193(11) -0.0079(9) 0.0060(9) -0.0015(10)
C6 0.0274(11) 0.0306(11) 0.0208(11) -0.0048(9) -0.0002(8) -0.0007(9)
C4 0.0263(11) 0.0458(14) 0.0277(12) -0.0061(10) 0.0091(9) -0.0075(10)
O3 0.0699(17) 0.110(2) 0.0708(18) -0.0033(16) 0.0387(14) 0.0008(16)
O4 0.0587(17) 0.093(2) 0.129(3) 0.010(2) 0.0182(18) -0.0224(16)
C16 0.0561(18) 0.0416(15) 0.0473(17) -0.0005(13) 0.0178(14) 0.0005(13)
C15 0.0437(17) 0.060(2) 0.058(2) 0.0016(16) 0.0155(14) -0.0068(15)
C17 0.0540(19) 0.0547(19) 0.061(2) -0.0077(16) -0.0033(16) -0.0116(15)
C20 0.060(2) 0.074(2) 0.0473(19) -0.0070(17) 0.0048(15) 0.0026(18)
C18 0.059(2) 0.082(3) 0.086(3) 0.018(2) 0.020(2) 0.004(2)
C19 0.064(2) 0.064(2) 0.071(2) -0.0133(18) -0.0068(19) 0.0061(18)

loop_
_atom_type_symbol
_atom_type_description
_atom_type_scat_dispersion_real
_atom_type_scat_dispersion_imag
_atom_type_scat_source
C C 0.0033 0.0016 'International Tables Vol C Tables 4.2.6.8 and 6.1.1.4'
H H 0.0000 0.0000 'International Tables Vol C Tables 4.2.6.8 and 6.1.1.4'
Cu Cu 0.3201 1.2651 'International Tables Vol C Tables 4.2.6.8 and 6.1.1.4'
N N 0.0061 0.0033 'International Tables Vol C Tables 4.2.6.8 and 6.1.1.4'
O O 0.0106 0.0060 'International Tables Vol C Tables 4.2.6.8 and 6.1.1.4'

loop_
_geom_angle_atom_site_label_1
_geom_angle_atom_site_label_2
_geom_angle_atom_site_label_3
_geom_angle
_geom_angle_site_symmetry_1
_geom_angle_site_symmetry_3
_geom_angle_publ_flag
O2 Cu1 O2 180.0 3_667 . ?
O2 Cu1 N1 89.83(7) . 2_556 ?
O2 Cu1 N1 90.17(7) 3_667 2_556 ?
O2 Cu1 N1 89.83(7) 3_667 4_666 ?
O2 Cu1 N1 90.17(7) . 4_666 ?
N1 Cu1 N1 180.00(9) 4_666 2_556 ?
C1 O2 Cu1 107.80(13) . . ?
C13 N1 Cu1 121.51(14) . 2_546 ?
C13 N1 C12 117.16(18) . . ?
C12 N1 Cu1 121.32(15) . 2_546 ?
C15 N2 C16 122.5(3) . . ?
C15 N2 C17 119.7(3) . . ?
C17 N2 C16 117.6(2) . . ?
N1 C13 H13 118.5 . . ?
N1 C13 C14 122.93(19) . . ?
C14 C13 H13 118.5 . . ?
C7 C2 C1 119.02(19) . . ?
C7 C2 C3 119.76(19) . . ?
C3 C2 C1 121.21(19) . . ?
C13 C14 H14 119.8 . . ?
C13 C14 C10 120.4(2) . . ?
C10 C14 H14 119.8 . . ?
C8 C9 H9 117.5 . . ?
C8 C9 C10 125.0(2) . . ?
C10 C9 H9 117.5 . . ?
C2 C7 H7 119.4 . . ?
C2 C7 C6 121.3(2) . . ?
C6 C7 H7 119.4 . . ?
O2 C1 C2 115.12(19) . . ?
O1 C1 O2 123.8(2) . . ?
O1 C1 C2 121.1(2) . . ?
C10 C11 H11 119.7 . . ?
C12 C11 H11 119.7 . . ?
C12 C11 C10 120.6(2) . . ?
C18 N3 C20 122.5(3) . . ?
C18 N3 C19 122.0(3) . . ?
C19 N3 C20 115.5(3) . . ?
C9 C8 H8 117.1 . . ?
C9 C8 C6 125.8(2) . . ?
C6 C8 H8 117.1 . . ?
C2 C3 H3 120.3 . . ?
C4 C3 C2 119.3(2) . . ?
C4 C3 H3 120.3 . . ?
C14 C10 C9 119.5(2) . . ?
C11 C10 C14 116.3(2) . . ?
C11 C10 C9 124.2(2) . . ?
N1 C12 C11 122.7(2) . . ?
N1 C12 H12 118.7 . . ?
C11 C12 H12 118.7 . . ?
C6 C5 H5 119.9 . . ?
C4 C5 H5 119.9 . . ?
C4 C5 C6 120.2(2) . . ?
C7 C6 C8 118.5(2) . . ?
C7 C6 C5 118.5(2) . . ?
C5 C6 C8 123.0(2) . . ?
C3 C4 H4 119.6 . . ?
C5 C4 C3 120.9(2) . . ?
C5 C4 H4 119.6 . . ?
N2 C16 H16A 109.5 . . ?
N2 C16 H16B 109.5 . . ?
N2 C16 H16C 109.5 . . ?
H16A C16 H16B 109.5 . . ?
H16A C16 H16C 109.5 . . ?
H16B C16 H16C 109.5 . . ?
N2 C15 H15 117.8 . . ?
O3 C15 N2 124.4(3) . . ?
O3 C15 H15 117.8 . . ?
N2 C17 H17A 109.5 . . ?
N2 C17 H17B 109.5 . . ?
N2 C17 H17C 109.5 . . ?
H17A C17 H17B 109.5 . . ?
H17A C17 H17C 109.5 . . ?
H17B C17 H17C 109.5 . . ?
N3 C20 H20A 109.5 . . ?
N3 C20 H20B 109.5 . . ?
N3 C20 H20C 109.5 . . ?
H20A C20 H20B 109.5 . . ?
H20A C20 H20C 109.5 . . ?
H20B C20 H20C 109.5 . . ?
N3 C18 H18 118.1 . . ?
O4 C18 N3 123.8(4) . . ?
O4 C18 H18 118.1 . . ?
N3 C19 H19A 109.5 . . ?
N3 C19 H19B 109.5 . . ?
N3 C19 H19C 109.5 . . ?
H19A C19 H19B 109.5 . . ?
H19A C19 H19C 109.5 . . ?
H19B C19 H19C 109.5 . . ?

loop_
_geom_bond_atom_site_label_1
_geom_bond_atom_site_label_2
_geom_bond_distance
_geom_bond_site_symmetry_2
_geom_bond_publ_flag
Cu1 O2 1.9395(15) 3_667 ?
Cu1 O2 1.9396(15) . ?
Cu1 N1 2.0369(17) 4_666 ?
Cu1 N1 2.0369(17) 2_556 ?
O2 C1 1.288(3) . ?
O1 C1 1.227(3) . ?
N1 Cu1 2.0369(17) 2_546 ?
N1 C13 1.348(3) . ?
N1 C12 1.351(3) . ?
N2 C16 1.449(3) . ?
N2 C15 1.320(4) . ?
N2 C17 1.442(4) . ?
C13 H13 0.9500 . ?
C13 C14 1.379(3) . ?
C2 C7 1.392(3) . ?
C2 C1 1.502(3) . ?
C2 C3 1.392(3) . ?
C14 H14 0.9500 . ?
C14 C10 1.396(3) . ?
C9 H9 0.9500 . ?
C9 C8 1.336(3) . ?
C9 C10 1.465(3) . ?
C7 H7 0.9500 . ?
C7 C6 1.393(3) . ?
C11 H11 0.9500 . ?
C11 C10 1.395(3) . ?
C11 C12 1.378(3) . ?
N3 C20 1.449(4) . ?
N3 C18 1.299(5) . ?
N3 C19 1.446(4) . ?
C8 H8 0.9500 . ?
C8 C6 1.469(3) . ?
C3 H3 0.9500 . ?
C3 C4 1.392(3) . ?
C12 H12 0.9500 . ?
C5 H5 0.9500 . ?
C5 C6 1.404(3) . ?
C5 C4 1.386(3) . ?
C4 H4 0.9500 . ?
O3 C15 1.230(4) . ?
O4 C18 1.260(5) . ?
C16 H16A 0.9800 . ?
C16 H16B 0.9800 . ?
C16 H16C 0.9800 . ?
C15 H15 0.9500 . ?
C17 H17A 0.9800 . ?
C17 H17B 0.9800 . ?
C17 H17C 0.9800 . ?
C20 H20A 0.9800 . ?
C20 H20B 0.9800 . ?
C20 H20C 0.9800 . ?
C18 H18 0.9500 . ?
C19 H19A 0.9800 . ?
C19 H19B 0.9800 . ?
C19 H19C 0.9800 . ?

loop_
_geom_torsion_atom_site_label_1
_geom_torsion_atom_site_label_2
_geom_torsion_atom_site_label_3
_geom_torsion_atom_site_label_4
_geom_torsion
_geom_torsion_site_symmetry_1
_geom_torsion_site_symmetry_2
_geom_torsion_site_symmetry_3
_geom_torsion_site_symmetry_4
_geom_torsion_publ_flag
Cu1 O2 C1 O1 -5.5(3) . . . . ?
Cu1 O2 C1 C2 173.35(14) . . . . ?
Cu1 N1 C13 C14 -178.51(16) 2_546 . . . ?
Cu1 N1 C12 C11 178.20(18) 2_546 . . . ?
N1 C13 C14 C10 -0.1(3) . . . . ?
C13 N1 C12 C11 -0.8(3) . . . . ?
C13 C14 C10 C9 -179.3(2) . . . . ?
C13 C14 C10 C11 -0.1(3) . . . . ?
C2 C7 C6 C8 -177.0(2) . . . . ?
C2 C7 C6 C5 1.8(3) . . . . ?
C2 C3 C4 C5 0.8(4) . . . . ?
C9 C8 C6 C7 169.4(2) . . . . ?
C9 C8 C6 C5 -9.4(4) . . . . ?
C7 C2 C1 O2 -171.36(19) . . . . ?
C7 C2 C1 O1 7.5(3) . . . . ?
C7 C2 C3 C4 1.1(3) . . . . ?
C1 C2 C7 C6 176.9(2) . . . . ?
C1 C2 C3 C4 -178.2(2) . . . . ?
C8 C9 C10 C14 -169.1(2) . . . . ?
C8 C9 C10 C11 11.7(4) . . . . ?
C3 C2 C7 C6 -2.4(3) . . . . ?
C3 C2 C1 O2 7.9(3) . . . . ?
C3 C2 C1 O1 -173.2(2) . . . . ?
C10 C9 C8 C6 -178.5(2) . . . . ?
C10 C11 C12 N1 0.7(4) . . . . ?
C12 N1 C13 C14 0.5(3) . . . . ?
C12 C11 C10 C14 -0.2(3) . . . . ?
C12 C11 C10 C9 179.0(2) . . . . ?
C6 C5 C4 C3 -1.4(4) . . . . ?
C4 C5 C6 C7 0.1(4) . . . . ?
C4 C5 C6 C8 178.9(2) . . . . ?
C16 N2 C15 O3 177.1(3) . . . . ?
C17 N2 C15 O3 2.5(5) . . . . ?
C20 N3 C18 O4 0.6(6) . . . . ?
C19 N3 C18 O4 176.9(4) . . . . ?
